data_2217760
loop_
_publ_author_name
'Yang, Zuxing'
'Wei, Siping'
'Wang, Wenhai'
'Chen, Hua'
'Lan, Jingbo'

_publ_section_title
;
 (<i>S</i>)-2-(1<i>H</i>-Imidazol-1-yl)-3-phenylpropanol
;
_journal_coeditor_code EZ2119
_journal_issue 3
_journal_name_full 'Acta Crystallographica Section E'
_journal_page_first o631
_journal_paper_doi 10.1107/S1600536808004868
_journal_volume 64
_journal_year 2008
_chemical_formula_iupac 'C12 H14 N2 O'
_chemical_formula_moiety 'C12 H14 N2 O'
_chemical_formula_sum 'C12 H14 N2 O'
_chemical_formula_weight 202.25
_chemical_name_systematic
;
(S)-2-(1H-Imidazol-1-yl)-3-phenylpropanol
;
_space_group_IT_number 4
_symmetry_cell_setting monoclinic
_symmetry_space_group_name_Hall 'P 2yb'
_symmetry_space_group_name_H-M 'P 1 21 1'
_atom_sites_solution_hydrogens geom
_atom_sites_solution_primary direct
_atom_sites_solution_secondary difmap
_cell_angle_alpha 90.00(4)
_cell_angle_beta 90.13(5)
_cell_angle_gamma 90.00(4)
_cell_formula_units_Z 2
_cell_length_a 8.021(4)
_cell_length_b 6.069(3)
_cell_length_c 11.629(5)
_cell_measurement_reflns_used 26
_cell_measurement_temperature 293(2)
_cell_measurement_theta_max 7.80
_cell_measurement_theta_min 4.56
_cell_volume 566.1(5)
_computing_cell_refinement 'DIFRAC (Gabe & White, 1993)'
_computing_data_collection 'DIFRAC (Gabe & White, 1993)'
_computing_data_reduction 'NRCVAX (Gabe <i>et al.</i>,  1989)'
_computing_molecular_graphics 'ORTEPIII (Burnett & Johnson, 1996)'
_computing_publication_material 'SHELXL97 (Sheldrick, 2008) and PLATON (Spek, 2003)'
_computing_structure_refinement 'SHELXL97 (Sheldrick, 2008)'
_computing_structure_solution 'SHELXS97 (Sheldrick, 2008)'
_diffrn_ambient_temperature 293(2)
_diffrn_measured_fraction_theta_full 0.998
_diffrn_measured_fraction_theta_max 0.998
_diffrn_measurement_device_type 'Enraf--Nonius CAD-4'
_diffrn_measurement_method \w/2\q
_diffrn_radiation_monochromator graphite
_diffrn_radiation_source 'fine-focus sealed tube'
_diffrn_radiation_type MoK\a
_diffrn_radiation_wavelength 0.71073
_diffrn_reflns_av_R_equivalents 0.0550
_diffrn_reflns_av_sigmaI/netI 0.0523
_diffrn_reflns_limit_h_max 0
_diffrn_reflns_limit_h_min -9
_diffrn_reflns_limit_k_max 7
_diffrn_reflns_limit_k_min -7
_diffrn_reflns_limit_l_max 14
_diffrn_reflns_limit_l_min -13
_diffrn_reflns_number 1909
_diffrn_reflns_theta_full 25.43
_diffrn_reflns_theta_max 25.43
_diffrn_reflns_theta_min 1.75
_diffrn_standards_decay_% 1.168
_diffrn_standards_interval_count 200
_diffrn_standards_number 3
_exptl_absorpt_coefficient_mu 0.077
_exptl_absorpt_correction_type none
_exptl_crystal_colour colorless
_exptl_crystal_density_diffrn 1.186
_exptl_crystal_density_method 'not measured'
_exptl_crystal_description block
_exptl_crystal_F_000 216
_exptl_crystal_size_max 0.40
_exptl_crystal_size_mid 0.33
_exptl_crystal_size_min 0.23
_refine_diff_density_max 0.127
_refine_diff_density_min -0.124
_refine_ls_extinction_coef 0.045(8)
_refine_ls_extinction_expression Fc^*^=kFc[1+0.001xFc^2^\l^3^/sin(2\q)]^-1/4^
_refine_ls_extinction_method 'SHELXL97 (Sheldrick, 2008)'
_refine_ls_goodness_of_fit_ref 1.051
_refine_ls_hydrogen_treatment constr
_refine_ls_matrix_type full
_refine_ls_number_parameters 142
_refine_ls_number_reflns 1146
_refine_ls_number_restraints 1
_refine_ls_restrained_S_all 1.050
_refine_ls_R_factor_all 0.0611
_refine_ls_R_factor_gt 0.0363
_refine_ls_shift/su_max 0.000
_refine_ls_shift/su_mean 0.000
_refine_ls_structure_factor_coef Fsqd
_refine_ls_weighting_details 'calc w=1/[\s^2^(Fo^2^)+(0.0335P)^2^+0.0435P] where P=(Fo^2^+2Fc^2^)/3'
_refine_ls_weighting_scheme calc
_refine_ls_wR_factor_gt 0.0819
_refine_ls_wR_factor_ref 0.0902
_reflns_number_gt 826
_reflns_number_total 1146
_reflns_threshold_expression I>2\s(I)
_cod_data_source_file ez2119.cif
_cod_data_source_block I
_cod_depositor_comments
;
The following automatic conversions were performed:
'_symmetry_cell_setting' value 'Monoclinic' changed to 'monoclinic'
according to '/home/saulius/struct/CIF-dictionaries/cif_core.dic'
dictionary named 'cif_core.dic' version 2.4.1 from 2010-06-29.

Automatic conversion script
Id: cif_fix_enum 1527 2010-12-29 10:47:43Z saulius 

The following automatic conversions were performed:

'_symmetry_cell_setting' value 'Monoclinic' changed to 'monoclinic'
according to /home/saulius/struct/CIF-dictionaries/cif_core.dic
dictionary named 'cif_core.dic' version 2.4.1 from 2010-06-29.

Automatic conversion script
Id: cif_fix_values 1715 2011-07-08 13:25:40Z adriana 
;
_cod_original_sg_symbol_H-M 'P 21'
_cod_database_code 2217760
_cod_database_fobs_code 2217760

loop_
_symmetry_equiv_pos_as_xyz
'x, y, z'
'-x, y+1/2, -z'

loop_
_atom_site_type_symbol
_atom_site_label
_atom_site_fract_x
_atom_site_fract_y
_atom_site_fract_z
_atom_site_U_iso_or_equiv
_atom_site_adp_type
_atom_site_calc_flag
_atom_site_refinement_flags
_atom_site_occupancy
O O1 0.6488(3) 0.9519(5) -0.06637(15) 0.0601(7) Uani d . 1
H H1 0.7178 1.0460 -0.0835 0.086(15) Uiso calc R 1
N N1 0.8556(3) 0.8538(4) 0.13967(17) 0.0418(6) Uani d . 1
N N2 1.1263(3) 0.7863(6) 0.1257(2) 0.0651(9) Uani d . 1
C C1 0.7787(4) 0.7337(7) 0.4142(2) 0.0628(10) Uani d . 1
H H1B 0.8315 0.8693 0.4069 0.073(4) Uiso calc R 1
C C2 0.8278(4) 0.5915(8) 0.5001(3) 0.0747(12) Uani d . 1
H H2 0.9137 0.6313 0.5497 0.073(4) Uiso calc R 1
C C3 0.7501(5) 0.3908(7) 0.5128(3) 0.0725(12) Uani d . 1
H H3 0.7824 0.2955 0.5714 0.073(4) Uiso calc R 1
C C4 0.6247(5) 0.3324(7) 0.4383(2) 0.0680(10) Uani d . 1
H H4 0.5716 0.1970 0.4464 0.073(4) Uiso calc R 1
C C5 0.5773(4) 0.4746(6) 0.3512(2) 0.0565(9) Uani d . 1
H H5 0.4935 0.4324 0.3003 0.073(4) Uiso calc R 1
C C6 0.6522(3) 0.6781(6) 0.3385(2) 0.0456(8) Uani d . 1
C C7 0.5912(3) 0.8393(6) 0.2488(2) 0.0498(8) Uani d . 1
H H7A 0.6073 0.9875 0.2780 0.046(4) Uiso calc R 1
H H7B 0.4723 0.8176 0.2383 0.046(4) Uiso calc R 1
C C8 0.6752(3) 0.8225(6) 0.1318(2) 0.0431(7) Uani d . 1
H H8 0.6550 0.6738 0.1021 0.040(7) Uiso calc R 1
C C9 0.5963(3) 0.9848(6) 0.0484(2) 0.0517(8) Uani d . 1
H H9A 0.4760 0.9703 0.0520 0.046(4) Uiso calc R 1
H H9B 0.6248 1.1335 0.0719 0.046(4) Uiso calc R 1
C C10 0.9385(4) 1.0364(6) 0.1796(2) 0.0514(9) Uani d . 1
H H1A 0.8907 1.1653 0.2075 0.073(4) Uiso calc R 1
C C11 1.1038(4) 0.9919(7) 0.1705(2) 0.0607(10) Uani d . 1
H H11 1.1892 1.0874 0.1917 0.073(4) Uiso calc R 1
C C12 0.9738(4) 0.7106(6) 0.1088(2) 0.0542(8) Uani d . 1
H H12 0.9510 0.5720 0.0785 0.073(4) Uiso calc R 1

loop_
_atom_site_aniso_label
_atom_site_aniso_U_11
_atom_site_aniso_U_22
_atom_site_aniso_U_33
_atom_site_aniso_U_12
_atom_site_aniso_U_13
_atom_site_aniso_U_23
O1 0.0642(15) 0.0700(16) 0.0462(11) -0.0137(15) -0.0054(9) 0.0087(11)
N1 0.0410(12) 0.0430(15) 0.0414(11) 0.0035(14) -0.0051(9) -0.0040(11)
N2 0.0411(16) 0.088(3) 0.0659(16) 0.0082(17) -0.0038(12) -0.0079(17)
C1 0.057(2) 0.066(3) 0.0656(19) -0.009(2) -0.0107(15) 0.0151(19)
C2 0.065(2) 0.093(3) 0.066(2) -0.001(2) -0.0198(18) 0.017(2)
C3 0.085(3) 0.075(3) 0.058(2) 0.016(3) 0.0044(18) 0.0208(19)
C4 0.101(3) 0.050(2) 0.0522(17) 0.001(2) 0.0205(18) 0.0072(19)
C5 0.074(2) 0.050(2) 0.0459(15) -0.004(2) 0.0051(14) -0.0072(16)
C6 0.0442(16) 0.050(2) 0.0429(15) -0.0001(17) 0.0058(12) 0.0041(14)
C7 0.0440(16) 0.056(2) 0.0496(15) 0.0050(18) -0.0027(12) -0.0008(16)
C8 0.0419(15) 0.0454(19) 0.0419(13) 0.0001(16) -0.0061(11) -0.0023(14)
C9 0.0467(17) 0.056(2) 0.0527(15) 0.0023(19) -0.0078(12) 0.0072(16)
C10 0.0512(19) 0.051(2) 0.0519(16) -0.0015(18) -0.0039(14) -0.0075(15)
C11 0.0465(19) 0.081(3) 0.0544(16) -0.007(2) -0.0072(13) -0.002(2)
C12 0.056(2) 0.060(2) 0.0471(15) 0.012(2) -0.0004(13) -0.0109(16)

loop_
_atom_type_symbol
_atom_type_description
_atom_type_scat_dispersion_real
_atom_type_scat_dispersion_imag
_atom_type_scat_source
C C 0.0033 0.0000 'International Tables Vol C Tables 4.2.6.8 and 6.1.1.4'
H H 0.0000 0.0000 'International Tables Vol C Tables 4.2.6.8 and 6.1.1.4'
N N 0.0061 0.0000 'International Tables Vol C Tables 4.2.6.8 and 6.1.1.4'
O O 0.0106 0.0000 'International Tables Vol C Tables 4.2.6.8 and 6.1.1.4'

loop_
_geom_angle_atom_site_label_1
_geom_angle_atom_site_label_2
_geom_angle_atom_site_label_3
_geom_angle
C9 O1 H1 109.5
C12 N1 C10 105.8(2)
C12 N1 C8 127.0(3)
C10 N1 C8 127.2(3)
C12 N2 C11 104.6(3)
C2 C1 C6 121.1(4)
C2 C1 H1B 119.4
C6 C1 H1B 119.4
C3 C2 C1 120.3(3)
C3 C2 H2 119.9
C1 C2 H2 119.9
C4 C3 C2 119.5(3)
C4 C3 H3 120.3
C2 C3 H3 120.3
C3 C4 C5 120.1(4)
C3 C4 H4 120.0
C5 C4 H4 120.0
C6 C5 C4 121.1(3)
C6 C5 H5 119.4
C4 C5 H5 119.4
C5 C6 C1 117.9(3)
C5 C6 C7 120.8(3)
C1 C6 C7 121.2(3)
C6 C7 C8 115.5(3)
C6 C7 H7A 108.4
C8 C7 H7A 108.4
C6 C7 H7B 108.4
C8 C7 H7B 108.4
H7A C7 H7B 107.5
N1 C8 C9 111.5(2)
N1 C8 C7 112.0(2)
C9 C8 C7 110.0(2)
N1 C8 H8 107.7
C9 C8 H8 107.7
C7 C8 H8 107.7
O1 C9 C8 112.7(3)
O1 C9 H9A 109.0
C8 C9 H9A 109.0
O1 C9 H9B 109.0
C8 C9 H9B 109.0
H9A C9 H9B 107.8
C11 C10 N1 106.6(3)
C11 C10 H1A 126.7
N1 C10 H1A 126.7
C10 C11 N2 110.0(3)
C10 C11 H11 125.0
N2 C11 H11 125.0
N2 C12 N1 113.0(3)
N2 C12 H12 123.5
N1 C12 H12 123.5

loop_
_geom_bond_atom_site_label_1
_geom_bond_atom_site_label_2
_geom_bond_distance
O1 C9 1.415(3)
O1 H1 0.8200
N1 C12 1.336(4)
N1 C10 1.372(4)
N1 C8 1.462(3)
N2 C12 1.321(4)
N2 C11 1.364(5)
C1 C2 1.377(5)
C1 C6 1.383(4)
C1 H1B 0.9300
C2 C3 1.376(6)
C2 H2 0.9300
C3 C4 1.373(5)
C3 H3 0.9300
C4 C5 1.384(5)
C4 H4 0.9300
C5 C6 1.382(5)
C5 H5 0.9300
C6 C7 1.511(4)
C7 C8 1.522(3)
C7 H7A 0.9700
C7 H7B 0.9700
C8 C9 1.519(4)
C8 H8 0.9800
C9 H9A 0.9700
C9 H9B 0.9700
C10 C11 1.358(4)
C10 H1A 0.9300
C11 H11 0.9300
C12 H12 0.9300

loop_
_geom_hbond_atom_site_label_D
_geom_hbond_atom_site_label_H
_geom_hbond_atom_site_label_A
_geom_hbond_site_symmetry_A
_geom_hbond_distance_DH
_geom_hbond_distance_HA
_geom_hbond_distance_DA
_geom_hbond_angle_DHA
O1 H1 N2 2_755 0.82 1.98 2.802(4) 177

loop_
_cod_related_entry_id
_cod_related_entry_database
_cod_related_entry_code
1 ChemSpider 21195223
